data_7114502
loop_
_publ_author_name
'Gibson (n\'ee Thomas), Susan E.'
'Jones, Jerome O.'
'Kalindjian, S. Barret'
'Knight, Jamie D.'
'Steed, Jonathan W.'
'Tozer, Matthew J.'

_publ_section_title
;
 Synthesis and structural analysis of dehydrophenylalanine cyclophanes
;
_journal_issue 17
_journal_name_full 'Chemical Communications'
_journal_page_first 1938
_journal_paper_doi 10.1039/b205752m
_journal_year 2002
_chemical_formula_sum 'C19 H25 N O4'
_chemical_formula_weight 331.40
_chemical_name_systematic ?
_space_group_IT_number 2
_symmetry_cell_setting triclinic
_symmetry_space_group_name_Hall '-P 1'
_symmetry_space_group_name_H-M 'P -1'
_atom_sites_solution_hydrogens geom
_atom_sites_solution_primary direct
_atom_sites_solution_secondary difmap
_audit_creation_method SHELXL-97
_cell_angle_alpha 68.324(15)
_cell_angle_beta 75.548(16)
_cell_angle_gamma 77.333(15)
_cell_formula_units_Z 2
_cell_length_a 9.068(2)
_cell_length_b 10.189(3)
_cell_length_c 11.317(3)
_cell_measurement_temperature 100(2)
_cell_volume 931.5(4)
_computing_cell_refinement DENZO-SMN
_computing_data_collection 'Nonius Collect'
_computing_data_reduction DENZO-SMN
_computing_molecular_graphics 'XSeed (Barbour, 1999)'
_computing_structure_refinement 'SHELXL-97 (Sheldrick, 1997)'
_computing_structure_solution 'SHELXS-97 (Sheldrick, 1990)'
_diffrn_ambient_temperature 100(2)
_diffrn_measured_fraction_theta_full 0.918
_diffrn_measured_fraction_theta_max 0.918
_diffrn_measurement_device_type KappaCCD
_diffrn_measurement_method '2o phi+omega scans'
_diffrn_radiation_monochromator graphite
_diffrn_radiation_source 'fine-focus sealed tube'
_diffrn_radiation_type MoK\a
_diffrn_radiation_wavelength 0.71073
_diffrn_reflns_av_R_equivalents 0.1335
_diffrn_reflns_av_sigmaI/netI 0.1977
_diffrn_reflns_limit_h_max 10
_diffrn_reflns_limit_h_min -10
_diffrn_reflns_limit_k_max 12
_diffrn_reflns_limit_k_min -11
_diffrn_reflns_limit_l_max 13
_diffrn_reflns_limit_l_min -13
_diffrn_reflns_number 4700
_diffrn_reflns_theta_full 25.00
_diffrn_reflns_theta_max 25.00
_diffrn_reflns_theta_min 3.80
_diffrn_standards_decay_% 0
_exptl_absorpt_coefficient_mu 0.082
_exptl_absorpt_correction_T_max 0.9918
_exptl_absorpt_correction_T_min 0.9837
_exptl_absorpt_correction_type Scalepack
_exptl_crystal_density_diffrn 1.182
_exptl_crystal_density_method 'not measured'
_exptl_crystal_F_000 356
_exptl_crystal_size_max 0.20
_exptl_crystal_size_mid 0.10
_exptl_crystal_size_min 0.10
_refine_diff_density_max 0.271
_refine_diff_density_min -0.236
_refine_diff_density_rms 0.059
_refine_ls_extinction_coef 0.025(7)
_refine_ls_extinction_expression Fc^*^=kFc[1+0.001xFc^2^\l^3^/sin(2\q)]^-1/4^
_refine_ls_extinction_method SHELXL
_refine_ls_goodness_of_fit_ref 1.278
_refine_ls_hydrogen_treatment mixed
_refine_ls_matrix_type full
_refine_ls_number_parameters 222
_refine_ls_number_reflns 3015
_refine_ls_number_restraints 0
_refine_ls_restrained_S_all 1.278
_refine_ls_R_factor_all 0.2153
_refine_ls_R_factor_gt 0.1500
_refine_ls_shift/su_max 0.000
_refine_ls_shift/su_mean 0.000
_refine_ls_structure_factor_coef Fsqd
_refine_ls_weighting_details 'calc w=1/[\s^2^(Fo^2^)+(0.0000P)^2^+1.6841P] where P=(Fo^2^+2Fc^2^)/3'
_refine_ls_weighting_scheme calc
_refine_ls_wR_factor_gt 0.2157
_refine_ls_wR_factor_ref 0.2361
_reflns_number_gt 1970
_reflns_number_total 3015
_reflns_threshold_expression >2sigma(I)
_cod_data_source_file b205752m.txt
_cod_data_source_block jj291
_cod_original_sg_symbol_H-M P-1
_cod_database_code 7114502

loop_
_symmetry_equiv_pos_as_xyz
'x, y, z'
'-x, -y, -z'

loop_
_atom_site_label
_atom_site_type_symbol
_atom_site_fract_x
_atom_site_fract_y
_atom_site_fract_z
_atom_site_U_iso_or_equiv
_atom_site_adp_type
_atom_site_occupancy
_atom_site_symmetry_multiplicity
_atom_site_calc_flag
_atom_site_refinement_flags
C19 C -0.2510(7) 0.3426(8) 0.2293(8) 0.050(2) Uani 1 1 d .
H19A H -0.2845 0.3346 0.3207 0.075 Uiso 1 1 calc R
H19B H -0.3248 0.3067 0.2028 0.075 Uiso 1 1 calc R
H19C H -0.2452 0.4429 0.1764 0.075 Uiso 1 1 calc R
O2 O 0.1412(4) 0.6327(4) 0.2424(4) 0.0258(10) Uani 1 1 d .
O4 O 0.0223(4) 0.3182(4) 0.2372(4) 0.0278(10) Uani 1 1 d .
O1 O 0.3619(4) 0.6173(4) 0.1008(4) 0.0275(10) Uani 1 1 d .
N1 N 0.1533(5) 0.3549(4) 0.3622(4) 0.0187(11) Uani 1 1 d .
O3 O -0.0827(4) 0.2806(4) 0.4509(4) 0.0290(11) Uani 1 1 d .
C15 C 0.0193(6) 0.3152(5) 0.3579(6) 0.0211(13) Uani 1 1 d .
C6 C 0.5423(7) -0.0390(6) 0.1631(6) 0.0290(15) Uani 1 1 d .
H6 H 0.6160 -0.0743 0.1020 0.035 Uiso 1 1 calc R
C12 C 0.2642(6) 0.4028(5) 0.2480(5) 0.0192(13) Uani 1 1 d .
C8 C 0.3958(6) 0.1632(5) 0.2233(5) 0.0207(13) Uani 1 1 d .
C5 C 0.4751(7) -0.1346(6) 0.2769(5) 0.0235(13) Uani 1 1 d .
C7 C 0.5043(7) 0.1060(6) 0.1371(5) 0.0256(14) Uani 1 1 d .
H7 H 0.5531 0.1687 0.0586 0.031 Uiso 1 1 calc R
C4 C 0.5225(7) -0.2945(6) 0.3098(6) 0.0312(15) Uani 1 1 d .
H4A H 0.5300 -0.3206 0.2323 0.037 Uiso 1 1 calc R
H4B H 0.4419 -0.3441 0.3784 0.037 Uiso 1 1 calc R
C13 C 0.2647(6) 0.5616(6) 0.1869(5) 0.0206(13) Uani 1 1 d .
C11 C 0.3661(6) 0.3193(6) 0.1883(5) 0.0209(13) Uani 1 1 d .
H11 H 0.4294 0.3692 0.1109 0.025 Uiso 1 1 calc R
C10 C 0.3668(6) -0.0774(6) 0.3636(6) 0.0279(15) Uani 1 1 d .
H10 H 0.3188 -0.1402 0.4425 0.033 Uiso 1 1 calc R
C1 C 0.8331(6) -0.3782(6) 0.5205(5) 0.0245(14) Uani 1 1 d .
H1A H 0.8482 -0.4822 0.5366 0.029 Uiso 1 1 calc R
H1B H 0.9165 -0.3374 0.4493 0.029 Uiso 1 1 calc R
C3 C 0.6769(7) -0.3456(6) 0.3562(5) 0.0250(14) Uani 1 1 d .
H3A H 0.7022 -0.4499 0.3744 0.030 Uiso 1 1 calc R
H3B H 0.7580 -0.3000 0.2854 0.030 Uiso 1 1 calc R
C9 C 0.3281(6) 0.0677(6) 0.3377(6) 0.0252(14) Uani 1 1 d .
H9 H 0.2542 0.1030 0.3988 0.030 Uiso 1 1 calc R
C14 C 0.1357(7) 0.7851(5) 0.2050(6) 0.0296(15) Uani 1 1 d .
H14A H 0.2246 0.8155 0.1371 0.044 Uiso 1 1 calc R
H14B H 0.1383 0.8099 0.2803 0.044 Uiso 1 1 calc R
H14C H 0.0407 0.8335 0.1724 0.044 Uiso 1 1 calc R
C16 C -0.0933(7) 0.2554(7) 0.2105(7) 0.0366(17) Uani 1 1 d .
C17 C -0.0935(8) 0.1017(7) 0.2962(7) 0.048(2) Uani 1 1 d .
H17A H 0.0116 0.0509 0.2883 0.072 Uiso 1 1 calc R
H17B H -0.1594 0.0572 0.2698 0.072 Uiso 1 1 calc R
H17C H -0.1329 0.0971 0.3863 0.072 Uiso 1 1 calc R
C18 C -0.0340(8) 0.2689(9) 0.0692(7) 0.058(2) Uani 1 1 d .
H18A H -0.0290 0.3695 0.0172 0.087 Uiso 1 1 calc R
H18B H -0.1036 0.2317 0.0394 0.087 Uiso 1 1 calc R
H18C H 0.0690 0.2141 0.0598 0.087 Uiso 1 1 calc R
C2 C 0.6797(6) -0.3132(6) 0.4769(5) 0.0265(14) Uani 1 1 d .
H2A H 0.6644 -0.2087 0.4577 0.032 Uiso 1 1 calc R
H2B H 0.5950 -0.3530 0.5471 0.032 Uiso 1 1 calc R

loop_
_atom_site_aniso_label
_atom_site_aniso_U_11
_atom_site_aniso_U_22
_atom_site_aniso_U_33
_atom_site_aniso_U_23
_atom_site_aniso_U_13
_atom_site_aniso_U_12
C19 0.031(4) 0.055(5) 0.088(6) -0.044(4) -0.024(4) -0.004(3)
O2 0.028(2) 0.022(2) 0.025(2) -0.0108(17) 0.0032(19) -0.0015(17)
O4 0.019(2) 0.043(3) 0.026(2) -0.0163(19) -0.0019(19) -0.0082(19)
O1 0.028(2) 0.025(2) 0.023(2) -0.0035(17) 0.003(2) -0.0054(19)
N1 0.015(2) 0.025(3) 0.017(3) -0.010(2) 0.000(2) -0.003(2)
O3 0.018(2) 0.037(2) 0.034(3) -0.0165(19) 0.009(2) -0.0158(18)
C15 0.017(3) 0.013(3) 0.029(4) -0.005(2) -0.004(3) 0.001(2)
C6 0.032(3) 0.027(3) 0.031(4) -0.016(3) -0.006(3) -0.001(3)
C12 0.013(3) 0.022(3) 0.019(3) -0.002(2) -0.003(3) -0.004(2)
C8 0.020(3) 0.020(3) 0.020(3) -0.001(2) -0.008(3) -0.004(2)
C5 0.026(3) 0.023(3) 0.022(3) -0.004(2) -0.012(3) -0.002(2)
C7 0.034(3) 0.026(3) 0.017(3) -0.010(2) 0.002(3) -0.006(3)
C4 0.035(4) 0.025(3) 0.036(4) -0.012(3) -0.013(3) 0.001(3)
C13 0.018(3) 0.032(3) 0.012(3) -0.007(2) -0.002(3) -0.007(3)
C11 0.014(3) 0.027(3) 0.022(3) -0.007(2) -0.001(3) -0.009(2)
C10 0.025(3) 0.032(4) 0.023(3) -0.004(3) -0.002(3) -0.007(3)
C1 0.024(3) 0.027(3) 0.021(3) -0.011(3) -0.004(3) 0.005(3)
C3 0.031(3) 0.019(3) 0.024(3) -0.009(2) -0.006(3) 0.002(3)
C9 0.023(3) 0.019(3) 0.029(3) -0.007(3) -0.004(3) 0.005(2)
C14 0.038(4) 0.016(3) 0.034(4) -0.013(3) -0.003(3) 0.002(3)
C16 0.025(3) 0.044(4) 0.054(5) -0.030(3) -0.008(3) -0.007(3)
C17 0.039(4) 0.045(4) 0.070(5) -0.037(4) 0.004(4) -0.010(3)
C18 0.044(4) 0.089(6) 0.064(6) -0.046(5) -0.019(4) -0.008(4)
C2 0.027(3) 0.024(3) 0.025(3) -0.006(3) -0.008(3) 0.005(3)

loop_
_atom_type_symbol
_atom_type_description
_atom_type_scat_dispersion_real
_atom_type_scat_dispersion_imag
_atom_type_scat_source
C C 0.0033 0.0016 'International Tables Vol C Tables 4.2.6.8 and 6.1.1.4'
H H 0.0000 0.0000 'International Tables Vol C Tables 4.2.6.8 and 6.1.1.4'
N N 0.0061 0.0033 'International Tables Vol C Tables 4.2.6.8 and 6.1.1.4'
O O 0.0106 0.0060 'International Tables Vol C Tables 4.2.6.8 and 6.1.1.4'

loop_
_geom_angle_atom_site_label_1
_geom_angle_atom_site_label_2
_geom_angle_atom_site_label_3
_geom_angle
_geom_angle_site_symmetry_1
_geom_angle_site_symmetry_3
C13 O2 C14 117.1(4) . .
C15 O4 C16 121.0(4) . .
C15 N1 C12 121.1(5) . .
C15 N1 C1 119.3(4) . 2_656
C12 N1 C1 118.3(4) . 2_656
O3 C15 O4 126.3(5) . .
O3 C15 N1 123.9(5) . .
O4 C15 N1 109.8(5) . .
C7 C6 C5 121.2(5) . .
C11 C12 N1 125.8(5) . .
C11 C12 C13 117.2(5) . .
N1 C12 C13 117.0(5) . .
C9 C8 C7 117.4(5) . .
C9 C8 C11 125.1(5) . .
C7 C8 C11 117.5(5) . .
C6 C5 C10 117.2(5) . .
C6 C5 C4 121.6(5) . .
C10 C5 C4 121.1(5) . .
C6 C7 C8 121.6(5) . .
C5 C4 C3 112.6(5) . .
O1 C13 O2 124.3(5) . .
O1 C13 C12 124.8(5) . .
O2 C13 C12 110.8(5) . .
C12 C11 C8 130.5(5) . .
C9 C10 C5 121.8(5) . .
N1 C1 C2 114.2(4) 2_656 .
C2 C3 C4 114.2(5) . .
C10 C9 C8 120.8(5) . .
O4 C16 C17 110.0(5) . .
O4 C16 C18 101.9(5) . .
C17 C16 C18 111.7(6) . .
O4 C16 C19 109.8(5) . .
C17 C16 C19 111.6(6) . .
C18 C16 C19 111.4(6) . .
C1 C2 C3 109.9(4) . .

loop_
_geom_bond_atom_site_label_1
_geom_bond_atom_site_label_2
_geom_bond_distance
_geom_bond_site_symmetry_2
C19 C16 1.520(9) .
O2 C13 1.343(6) .
O2 C14 1.444(6) .
O4 C15 1.349(7) .
O4 C16 1.482(7) .
O1 C13 1.196(6) .
N1 C15 1.378(7) .
N1 C12 1.422(7) .
N1 C1 1.471(7) 2_656
O3 C15 1.213(6) .
C6 C7 1.377(8) .
C6 C5 1.386(8) .
C12 C11 1.343(7) .
C12 C13 1.507(7) .
C8 C9 1.391(7) .
C8 C7 1.395(7) .
C8 C11 1.470(7) .
C5 C10 1.399(8) .
C5 C4 1.518(8) .
C4 C3 1.534(8) .
C10 C9 1.377(7) .
C1 N1 1.471(7) 2_656
C1 C2 1.521(7) .
C3 C2 1.527(8) .
C16 C17 1.507(9) .
C16 C18 1.519(9) .

loop_
_geom_torsion_atom_site_label_1
_geom_torsion_atom_site_label_2
_geom_torsion_atom_site_label_3
_geom_torsion_atom_site_label_4
_geom_torsion
_geom_torsion_site_symmetry_1
C16 O4 C15 O3 -10.0(8) .
C16 O4 C15 N1 168.7(4) .
C12 N1 C15 O3 -176.0(5) .
C1 N1 C15 O3 -9.5(7) 2_656
C12 N1 C15 O4 5.3(6) .
C1 N1 C15 O4 171.8(4) 2_656
C15 N1 C12 C11 -78.1(7) .
C1 N1 C12 C11 115.3(6) 2_656
C15 N1 C12 C13 100.4(6) .
C1 N1 C12 C13 -66.2(6) 2_656
C7 C6 C5 C10 0.2(9) .
C7 C6 C5 C4 -176.6(5) .
C5 C6 C7 C8 -0.6(9) .
C9 C8 C7 C6 0.6(8) .
C11 C8 C7 C6 178.4(5) .
C6 C5 C4 C3 76.3(7) .
C10 C5 C4 C3 -100.4(6) .
C14 O2 C13 O1 -7.3(8) .
C14 O2 C13 C12 172.5(5) .
C11 C12 C13 O1 -11.1(8) .
N1 C12 C13 O1 170.3(5) .
C11 C12 C13 O2 169.1(5) .
N1 C12 C13 O2 -9.6(7) .
N1 C12 C11 C8 -2.4(10) .
C13 C12 C11 C8 179.1(5) .
C9 C8 C11 C12 -6.3(9) .
C7 C8 C11 C12 176.1(6) .
C6 C5 C10 C9 0.0(9) .
C4 C5 C10 C9 176.9(6) .
C5 C4 C3 C2 59.5(7) .
C5 C10 C9 C8 0.1(9) .
C7 C8 C9 C10 -0.4(8) .
C11 C8 C9 C10 -178.0(5) .
C15 O4 C16 C17 -55.3(7) .
C15 O4 C16 C18 -173.9(5) .
C15 O4 C16 C19 67.9(7) .
N1 C1 C2 C3 -179.1(5) 2_656
C4 C3 C2 C1 175.6(5) .
